data_4507036
loop_
_publ_author_name
'Gao, Jiabin'
'Bhadbhade, Mohan M.'
'Bishop, Roger'

_publ_section_title
;
 Polymorphic Crystals Formed by an Achiral Diol under Ambient Conditions
;
_journal_issue 11
_journal_name_full 'Crystal Growth &amp; Design'
_journal_page_first 5746
_journal_paper_doi 10.1021/cg301259f
_journal_volume 12
_journal_year 2012
_chemical_formula_sum 'C18 H22 N2 O3'
_chemical_formula_weight 314.38
_chemical_name_systematic
; 
 ? 
;
_space_group_IT_number 14
_symmetry_cell_setting monoclinic
_symmetry_space_group_name_Hall '-P 2ybc'
_symmetry_space_group_name_H-M 'P 1 21/c 1'
_atom_sites_solution_hydrogens geom
_atom_sites_solution_primary direct
_atom_sites_solution_secondary difmap
_audit_creation_method SHELXL-97
_cell_angle_alpha 90.00
_cell_angle_beta 101.632(2)
_cell_angle_gamma 90.00
_cell_formula_units_Z 4
_cell_length_a 12.5839(6)
_cell_length_b 6.0146(3)
_cell_length_c 21.2073(11)
_cell_measurement_reflns_used 8580
_cell_measurement_temperature 155(2)
_cell_measurement_theta_max 30.573
_cell_measurement_theta_min 3.306
_cell_volume 1572.15(14)
_computing_cell_refinement '<i>APEX2 </i>(Bruker, 2007)'
_computing_data_collection '<i>APEX2 </i>(Bruker, 2007)'
_computing_data_reduction '<i>APEX2 </i>(Bruker, 2007)'
_computing_molecular_graphics '<i>SHELXTL-Plus</i> (Sheldrick, 2008)'
_computing_structure_refinement 'SHELXL-97 (Sheldrick, 2008)'
_computing_structure_solution 'SHELXS-97 (Sheldrick, 2008)'
_diffrn_ambient_temperature 155(2)
_diffrn_measured_fraction_theta_full 0.990
_diffrn_measured_fraction_theta_max 0.990
_diffrn_measurement_device_type 'Bruker kappa APEXII CCD Diffractometer'
_diffrn_measurement_method '\f scans, and \w scans with \k offsets'
_diffrn_radiation_monochromator graphite
_diffrn_radiation_source 'fine-focus sealed tube'
_diffrn_radiation_type MoK\a
_diffrn_radiation_wavelength 0.71073
_diffrn_reflns_av_R_equivalents 0.0266
_diffrn_reflns_av_sigmaI/netI 0.0227
_diffrn_reflns_limit_h_max 16
_diffrn_reflns_limit_h_min -11
_diffrn_reflns_limit_k_max 7
_diffrn_reflns_limit_k_min -7
_diffrn_reflns_limit_l_max 26
_diffrn_reflns_limit_l_min -27
_diffrn_reflns_number 12788
_diffrn_reflns_theta_full 27.00
_diffrn_reflns_theta_max 27.00
_diffrn_reflns_theta_min 2.81
_exptl_absorpt_coefficient_mu 0.091
_exptl_absorpt_correction_T_max 0.9847
_exptl_absorpt_correction_T_min 0.9656
_exptl_absorpt_correction_type multi-scan
_exptl_absorpt_process_details 'SADABS (Bruker, 2001)'
_exptl_crystal_colour Colourless
_exptl_crystal_density_diffrn 1.328
_exptl_crystal_density_method 'not measured'
_exptl_crystal_description Block
_exptl_crystal_F_000 672
_exptl_crystal_size_max 0.39
_exptl_crystal_size_mid 0.35
_exptl_crystal_size_min 0.17
_refine_diff_density_max 0.351
_refine_diff_density_min -0.194
_refine_diff_density_rms 0.041
_refine_ls_extinction_method none
_refine_ls_goodness_of_fit_ref 1.020
_refine_ls_hydrogen_treatment mixed
_refine_ls_matrix_type full
_refine_ls_number_parameters 218
_refine_ls_number_reflns 3399
_refine_ls_number_restraints 0
_refine_ls_restrained_S_all 1.020
_refine_ls_R_factor_all 0.0408
_refine_ls_R_factor_gt 0.0362
_refine_ls_shift/su_max 0.000
_refine_ls_shift/su_mean 0.000
_refine_ls_structure_factor_coef Fsqd
_refine_ls_weighting_details 'calc w=1/[\s^2^(Fo^2^)+(0.0505P)^2^+0.6638P] where P=(Fo^2^+2Fc^2^)/3'
_refine_ls_weighting_scheme calc
_refine_ls_wR_factor_gt 0.0939
_refine_ls_wR_factor_ref 0.0985
_reflns_number_gt 3038
_reflns_number_total 3399
_reflns_threshold_expression >2sigma(I)
_cod_data_source_file cg301259f_si_004.cif
_cod_data_source_block jiabin174
_cod_depositor_comments
;
The following automatic conversions were performed:

'_symmetry_cell_setting' value 'Monoclinic' changed to 'monoclinic'
according to /home/saulius/struct/CIF-dictionaries/cif_core.dic
dictionary named 'cif_core.dic' version 2.4.2 from
2011-04-26.

'_exptl_absorpt_correction_type' value 'Multi-scan'
changed to 'multi-scan' according to
/home/saulius/struct/CIF-dictionaries/cif_core.dic dictionary named
'cif_core.dic' version 2.4.2 from 2011-04-26.

Automatic conversion script
Id: cif_fix_values 1891 2012-01-12 08:04:46Z andrius 
;
_cod_original_sg_symbol_H-M P2(1)/c
_cod_database_code 4507036

loop_
_symmetry_equiv_pos_as_xyz
'x, y, z'
'-x, y+1/2, -z+1/2'
'-x, -y, -z'
'x, -y-1/2, z-1/2'

loop_
_atom_site_label
_atom_site_type_symbol
_atom_site_fract_x
_atom_site_fract_y
_atom_site_fract_z
_atom_site_U_iso_or_equiv
_atom_site_adp_type
_atom_site_occupancy
_atom_site_symmetry_multiplicity
_atom_site_calc_flag
_atom_site_refinement_flags
O1 O 0.32879(6) 0.33123(13) 0.04333(4) 0.01788(18) Uani 1 1 d .
H1A H 0.3213 0.4269 0.0139 0.027 Uiso 1 1 calc R
O2 O 0.67638(6) 0.39534(14) 0.05986(4) 0.01890(18) Uani 1 1 d .
H2 H 0.6962 0.2617 0.0628 0.028 Uiso 1 1 calc R
N1 N 0.12553(8) 0.59819(18) 0.10646(5) 0.0242(2) Uani 1 1 d .
N2 N 0.76480(8) 0.72152(17) 0.16006(5) 0.0220(2) Uani 1 1 d .
C1 C 0.47914(9) 0.38411(19) 0.16879(5) 0.0177(2) Uani 1 1 d .
H1 H 0.5116 0.3858 0.2159 0.021 Uiso 1 1 calc R
C2 C 0.55584(9) 0.26499(19) 0.13160(5) 0.0180(2) Uani 1 1 d .
H2A H 0.6004 0.1525 0.1591 0.022 Uiso 1 1 calc R
H2B H 0.5143 0.1908 0.0927 0.022 Uiso 1 1 calc R
C3 C 0.62736(8) 0.45109(19) 0.11324(5) 0.0159(2) Uani 1 1 d .
C4 C 0.54400(8) 0.63624(18) 0.09255(5) 0.0160(2) Uani 1 1 d .
H4A H 0.5023 0.6095 0.0484 0.019 Uiso 1 1 calc R
H4B H 0.5802 0.7827 0.0938 0.019 Uiso 1 1 calc R
C5 C 0.46923(8) 0.62741(19) 0.14154(5) 0.0166(2) Uani 1 1 d .
H5 H 0.4940 0.7366 0.1770 0.020 Uiso 1 1 calc R
C6 C 0.34759(8) 0.66125(19) 0.11268(6) 0.0180(2) Uani 1 1 d .
H6A H 0.3117 0.7418 0.1433 0.022 Uiso 1 1 calc R
H6B H 0.3379 0.7475 0.0722 0.022 Uiso 1 1 calc R
C7 C 0.29991(8) 0.42736(19) 0.09985(5) 0.0163(2) Uani 1 1 d .
C8 C 0.36209(9) 0.2947(2) 0.15744(5) 0.0190(2) Uani 1 1 d .
H8A H 0.3604 0.1337 0.1475 0.023 Uiso 1 1 calc R
H8B H 0.3302 0.3187 0.1959 0.023 Uiso 1 1 calc R
C9 C 0.17664(9) 0.41559(19) 0.09243(5) 0.0173(2) Uani 1 1 d .
C10 C 0.12154(9) 0.2199(2) 0.07147(6) 0.0221(2) Uani 1 1 d .
H10 H 0.1602 0.0919 0.0625 0.026 Uiso 1 1 calc R
C11 C 0.00953(10) 0.2146(2) 0.06389(6) 0.0252(3) Uani 1 1 d .
H11 H -0.0297 0.0829 0.0496 0.030 Uiso 1 1 calc R
C12 C -0.04430(10) 0.4037(2) 0.07748(6) 0.0264(3) Uani 1 1 d .
H12 H -0.1210 0.4057 0.0724 0.032 Uiso 1 1 calc R
C13 C 0.01673(10) 0.5886(2) 0.09854(7) 0.0287(3) Uani 1 1 d .
H13 H -0.0202 0.7181 0.1081 0.034 Uiso 1 1 calc R
C14 C 0.71822(8) 0.52585(19) 0.16895(5) 0.0169(2) Uani 1 1 d .
C15 C 0.75418(9) 0.4017(2) 0.22430(6) 0.0225(3) Uani 1 1 d .
H15 H 0.7208 0.2634 0.2300 0.027 Uiso 1 1 calc R
C16 C 0.83908(10) 0.4800(2) 0.27139(6) 0.0275(3) Uani 1 1 d .
H16 H 0.8639 0.3967 0.3096 0.033 Uiso 1 1 calc R
C17 C 0.88681(10) 0.6806(2) 0.26186(6) 0.0271(3) Uani 1 1 d .
H17 H 0.9453 0.7383 0.2930 0.032 Uiso 1 1 calc R
C18 C 0.84689(10) 0.7944(2) 0.20570(6) 0.0257(3) Uani 1 1 d .
H18 H 0.8795 0.9326 0.1990 0.031 Uiso 1 1 calc R
O1A O 0.75485(7) 0.98838(14) 0.05206(4) 0.0244(2) Uani 1 1 d .
H1W H 0.7524(15) 0.896(3) 0.0863(10) 0.050(5) Uiso 1 1 d .
H2W H 0.7303(15) 0.907(3) 0.0177(9) 0.048(5) Uiso 1 1 d .

loop_
_atom_site_aniso_label
_atom_site_aniso_U_11
_atom_site_aniso_U_22
_atom_site_aniso_U_33
_atom_site_aniso_U_23
_atom_site_aniso_U_13
_atom_site_aniso_U_12
O1 0.0196(4) 0.0180(4) 0.0170(4) -0.0013(3) 0.0061(3) 0.0003(3)
O2 0.0203(4) 0.0189(4) 0.0191(4) 0.0007(3) 0.0077(3) 0.0029(3)
N1 0.0172(5) 0.0233(5) 0.0328(5) -0.0030(4) 0.0066(4) -0.0004(4)
N2 0.0199(5) 0.0227(5) 0.0222(5) 0.0014(4) 0.0012(4) -0.0034(4)
C1 0.0157(5) 0.0206(6) 0.0169(5) 0.0010(4) 0.0035(4) -0.0027(4)
C2 0.0163(5) 0.0163(5) 0.0215(5) 0.0016(4) 0.0042(4) -0.0007(4)
C3 0.0148(5) 0.0170(5) 0.0164(5) 0.0002(4) 0.0044(4) -0.0005(4)
C4 0.0133(5) 0.0165(5) 0.0182(5) 0.0005(4) 0.0033(4) -0.0010(4)
C5 0.0148(5) 0.0168(5) 0.0185(5) -0.0031(4) 0.0044(4) -0.0022(4)
C6 0.0143(5) 0.0167(5) 0.0237(5) -0.0031(4) 0.0055(4) -0.0007(4)
C7 0.0152(5) 0.0168(5) 0.0178(5) -0.0026(4) 0.0054(4) -0.0018(4)
C8 0.0173(5) 0.0212(6) 0.0191(5) 0.0020(4) 0.0052(4) -0.0032(4)
C9 0.0156(5) 0.0208(6) 0.0160(5) 0.0001(4) 0.0041(4) -0.0011(4)
C10 0.0202(5) 0.0238(6) 0.0231(6) -0.0040(5) 0.0067(4) -0.0032(5)
C11 0.0208(6) 0.0311(7) 0.0236(6) -0.0038(5) 0.0042(4) -0.0093(5)
C12 0.0143(5) 0.0377(7) 0.0267(6) 0.0029(5) 0.0027(4) -0.0024(5)
C13 0.0185(6) 0.0288(7) 0.0397(7) -0.0007(6) 0.0083(5) 0.0032(5)
C14 0.0136(5) 0.0192(5) 0.0188(5) -0.0005(4) 0.0053(4) 0.0016(4)
C15 0.0208(5) 0.0237(6) 0.0228(6) 0.0036(5) 0.0038(4) 0.0013(5)
C16 0.0243(6) 0.0357(7) 0.0206(6) 0.0040(5) -0.0002(5) 0.0044(5)
C17 0.0192(5) 0.0375(7) 0.0225(6) -0.0050(5) -0.0005(4) -0.0007(5)
C18 0.0215(6) 0.0272(6) 0.0275(6) -0.0028(5) 0.0028(5) -0.0061(5)
O1A 0.0323(5) 0.0175(4) 0.0246(4) -0.0016(4) 0.0089(4) -0.0031(4)

loop_
_atom_type_symbol
_atom_type_description
_atom_type_scat_dispersion_real
_atom_type_scat_dispersion_imag
_atom_type_scat_source
C C 0.0033 0.0016 'International Tables Vol C Tables 4.2.6.8 and 6.1.1.4'
H H 0.0000 0.0000 'International Tables Vol C Tables 4.2.6.8 and 6.1.1.4'
N N 0.0061 0.0033 'International Tables Vol C Tables 4.2.6.8 and 6.1.1.4'
O O 0.0106 0.0060 'International Tables Vol C Tables 4.2.6.8 and 6.1.1.4'

loop_
_geom_angle_atom_site_label_1
_geom_angle_atom_site_label_2
_geom_angle_atom_site_label_3
_geom_angle
C7 O1 H1A 109.5
C3 O2 H2 109.5
C9 N1 C13 117.38(11)
C18 N2 C14 118.68(10)
C8 C1 C2 115.81(9)
C8 C1 C5 105.40(9)
C2 C1 C5 104.87(8)
C8 C1 H1 110.1
C2 C1 H1 110.1
C5 C1 H1 110.1
C3 C2 C1 104.52(9)
C3 C2 H2A 110.8
C1 C2 H2A 110.8
C3 C2 H2B 110.8
C1 C2 H2B 110.8
H2A C2 H2B 108.9
O2 C3 C4 108.82(8)
O2 C3 C2 113.41(9)
C4 C3 C2 101.54(8)
O2 C3 C14 107.67(8)
C4 C3 C14 111.59(9)
C2 C3 C14 113.70(9)
C3 C4 C5 104.97(8)
C3 C4 H4A 110.8
C5 C4 H4A 110.8
C3 C4 H4B 110.8
C5 C4 H4B 110.8
H4A C4 H4B 108.8
C4 C5 C6 114.89(9)
C4 C5 C1 105.50(8)
C6 C5 C1 105.54(9)
C4 C5 H5 110.2
C6 C5 H5 110.2
C1 C5 H5 110.2
C7 C6 C5 105.72(9)
C7 C6 H6A 110.6
C5 C6 H6A 110.6
C7 C6 H6B 110.6
C5 C6 H6B 110.6
H6A C6 H6B 108.7
O1 C7 C9 108.45(8)
O1 C7 C6 111.14(8)
C9 C7 C6 114.43(9)
O1 C7 C8 106.23(9)
C9 C7 C8 113.68(9)
C6 C7 C8 102.57(9)
C7 C8 C1 105.11(9)
C7 C8 H8A 110.7
C1 C8 H8A 110.7
C7 C8 H8B 110.7
C1 C8 H8B 110.7
H8A C8 H8B 108.8
N1 C9 C10 122.32(10)
N1 C9 C7 117.58(10)
C10 C9 C7 120.10(10)
C11 C10 C9 119.06(11)
C11 C10 H10 120.5
C9 C10 H10 120.5
C12 C11 C10 119.06(11)
C12 C11 H11 120.5
C10 C11 H11 120.5
C13 C12 C11 117.91(11)
C13 C12 H12 121.0
C11 C12 H12 121.0
N1 C13 C12 124.26(12)
N1 C13 H13 117.9
C12 C13 H13 117.9
N2 C14 C15 120.83(10)
N2 C14 C3 115.22(9)
C15 C14 C3 123.92(10)
C14 C15 C16 119.86(12)
C14 C15 H15 120.1
C16 C15 H15 120.1
C17 C16 C15 119.02(11)
C17 C16 H16 120.5
C15 C16 H16 120.5
C18 C17 C16 117.85(11)
C18 C17 H17 121.1
C16 C17 H17 121.1
N2 C18 C17 123.76(12)
N2 C18 H18 118.1
C17 C18 H18 118.1
H1W O1A H2W 104.8(17)

loop_
_geom_bond_atom_site_label_1
_geom_bond_atom_site_label_2
_geom_bond_distance
O1 C7 1.4417(12)
O1 H1A 0.8400
O2 C3 1.4339(12)
O2 H2 0.8400
N1 C9 1.3362(15)
N1 C13 1.3467(15)
N2 C18 1.3391(16)
N2 C14 1.3448(15)
C1 C8 1.5407(14)
C1 C2 1.5408(15)
C1 C5 1.5690(16)
C1 H1 1.0000
C2 C3 1.5348(15)
C2 H2A 0.9900
C2 H2B 0.9900
C3 C4 1.5322(15)
C3 C14 1.5364(15)
C4 C5 1.5368(14)
C4 H4A 0.9900
C4 H4B 0.9900
C5 C6 1.5431(15)
C5 H5 1.0000
C6 C7 1.5320(15)
C6 H6A 0.9900
C6 H6B 0.9900
C7 C9 1.5290(14)
C7 C8 1.5348(15)
C8 H8A 0.9900
C8 H8B 0.9900
C9 C10 1.3926(16)
C10 C11 1.3865(16)
C10 H10 0.9500
C11 C12 1.3837(19)
C11 H11 0.9500
C12 C13 1.3738(19)
C12 H12 0.9500
C13 H13 0.9500
C14 C15 1.3880(16)
C15 C16 1.3893(17)
C15 H15 0.9500
C16 C17 1.3808(19)
C16 H16 0.9500
C17 C18 1.3779(18)
C17 H17 0.9500
C18 H18 0.9500
O1A H1W 0.92(2)
O1A H2W 0.88(2)

loop_
_geom_torsion_atom_site_label_1
_geom_torsion_atom_site_label_2
_geom_torsion_atom_site_label_3
_geom_torsion_atom_site_label_4
_geom_torsion
C8 C1 C2 C3 143.09(9)
C5 C1 C2 C3 27.39(11)
C1 C2 C3 O2 -158.56(9)
C1 C2 C3 C4 -42.00(10)
C1 C2 C3 C14 77.98(11)
O2 C3 C4 C5 160.47(8)
C2 C3 C4 C5 40.60(10)
C14 C3 C4 C5 -80.86(10)
C3 C4 C5 C6 -139.65(9)
C3 C4 C5 C1 -23.85(11)
C8 C1 C5 C4 -124.92(9)
C2 C1 C5 C4 -2.20(11)
C8 C1 C5 C6 -2.88(11)
C2 C1 C5 C6 119.84(9)
C4 C5 C6 C7 94.52(11)
C1 C5 C6 C7 -21.26(11)
C5 C6 C7 O1 -76.01(10)
C5 C6 C7 C9 160.74(9)
C5 C6 C7 C8 37.15(10)
O1 C7 C8 C1 77.78(10)
C9 C7 C8 C1 -163.04(9)
C6 C7 C8 C1 -38.94(10)
C2 C1 C8 C7 -89.50(11)
C5 C1 C8 C7 25.90(11)
C13 N1 C9 C10 -1.11(17)
C13 N1 C9 C7 178.60(11)
O1 C7 C9 N1 -133.76(10)
C6 C7 C9 N1 -9.07(14)
C8 C7 C9 N1 108.34(12)
O1 C7 C9 C10 45.97(13)
C6 C7 C9 C10 170.66(10)
C8 C7 C9 C10 -71.94(13)
N1 C9 C10 C11 0.97(18)
C7 C9 C10 C11 -178.74(10)
C9 C10 C11 C12 -0.09(17)
C10 C11 C12 C13 -0.56(18)
C9 N1 C13 C12 0.4(2)
C11 C12 C13 N1 0.4(2)
C18 N2 C14 C15 0.11(16)
C18 N2 C14 C3 -178.00(10)
O2 C3 C14 N2 69.32(12)
C4 C3 C14 N2 -50.03(12)
C2 C3 C14 N2 -164.15(9)
O2 C3 C14 C15 -108.72(11)
C4 C3 C14 C15 131.94(11)
C2 C3 C14 C15 17.81(15)
N2 C14 C15 C16 0.22(17)
C3 C14 C15 C16 178.15(11)
C14 C15 C16 C17 -0.45(18)
C15 C16 C17 C18 0.36(18)
C14 N2 C18 C17 -0.20(19)
C16 C17 C18 N2 -0.04(19)
